data_2107250
loop_
_publ_author_name
'Iversen, B.B.'
'Larsen, F.K.'
'Reynolds, P.A.'
'Figgis, B.N.'
'Schultz, A.J.'

_publ_section_title
;
 Atomic displacement parameters for Ni (N D3)4 (N O2)2 from 9 K x-ray and
 13 K time-of-flight neutron diffraction data
;
_journal_name_full 'Acta Crystallographica B (39,1983-)'
_journal_page_first 923
_journal_page_last 931
_journal_volume 52
_journal_year 1996
_chemical_formula_sum 'D12 N6 Ni O4'
_chemical_name_systematic '(Ni (N D3)4 (N O2)2)'
_space_group_IT_number 12
_symmetry_space_group_name_Hall '-C 2y'
_symmetry_space_group_name_H-M 'C 1 2/m 1'
_cell_angle_alpha 90
_cell_angle_beta 114.82
_cell_angle_gamma 90
_cell_formula_units_Z 2
_cell_length_a 10.647
_cell_length_b 6.799
_cell_length_c 5.891
_cell_volume 387.053
_citation_journal_id_ASTM ASBSDK
_cod_data_source_file Iversen_ASBSDK_1996_1762.cif
_cod_data_source_block D12N6Ni1O4
_cod_original_cell_volume 387.0532
_cod_original_formula_sum 'D12 N6 Ni1 O4'
_cod_database_code 2107250

loop_
_symmetry_equiv_pos_as_xyz
x,y,z
-x,y,-z
-x,-y,-z
x,-y,z
x+1/2,y+1/2,z
-x+1/2,y+1/2,-z
-x+1/2,-y+1/2,-z
x+1/2,-y+1/2,z

loop_
_atom_site_label
_atom_site_type_symbol
_atom_site_fract_x
_atom_site_fract_y
_atom_site_fract_z
_atom_site_occupancy
_atom_site_U_iso_or_equiv
O2 O-2 0.2135 0 -0.2088 1 0.0
D2 D+1 0.1379 0.3126 0.2538 1 0.0
O1 O-2 0.30843 0 0.1917 1 0.0
N1 N+3 0.20037 0 -0.0063 1 0.0
Ni1 Ni+2 0 0 0 1 0.0
N2 N-3 0.06553 0.22459 0.27296 1 0.0
D1 D+1 0.1082 0.1725 0.4513 1 0.0
D3 D+1 -0.0146 0.3136 0.2569 1 0.0
